data_1560277
loop_
_publ_author_name
'Panetti, Grace B.'
'Carroll, Patrick J.'
'Gau, Michael R.'
'Manor, Brian C.'
'Schelter, Eric J.'
'Walsh, Patrick J.'

_publ_section_title
;
 Synthesis of an elusive, stable 2-azaallyl radical guided by
 electrochemical and reactivity studies of 2-azaallyl anions
;
_journal_issue 12
_journal_name_full 'Chemical Science'
_journal_page_first 4405
_journal_page_last 4410
_journal_paper_doi 10.1039/D0SC04822D
_journal_volume 12
_journal_year 2021
_chemical_formula_moiety 'C26 H20 N'
_chemical_formula_sum 'C26 H20 N'
_chemical_formula_weight 346.43
_space_group_crystal_system monoclinic
_space_group_IT_number 4
_space_group_name_Hall 'P 2yb'
_space_group_name_H-M_alt 'P 1 21 1'
_atom_sites_solution_hydrogens geom
_atom_sites_solution_primary direct
_audit_creation_date 2018-11-26
_audit_creation_method
;
Olex2 1.2
(compiled 2018.05.29 svn.r3508 for OlexSys, GUI svn.r5506)
;
_audit_update_record
;
2020-03-25 deposited with the CCDC.	2021-02-02 downloaded from the CCDC.
;
_cell_angle_alpha 90
_cell_angle_beta 95.841(5)
_cell_angle_gamma 90
_cell_formula_units_Z 2
_cell_length_a 9.8522(9)
_cell_length_b 7.7653(7)
_cell_length_c 12.2084(11)
_cell_measurement_reflns_used 9966
_cell_measurement_temperature 100
_cell_measurement_theta_max 27.51
_cell_measurement_theta_min 2.80
_cell_volume 929.16(15)
_computing_cell_refinement 'Bruker SAINT v8.34A'
_computing_data_collection 'Bruker APEX2 v2014.11-0'
_computing_data_reduction 'Bruker SAINT v8.34A'
_computing_publication_material 'Olex2 (Dolomanov et al., 2009)'
_computing_structure_refinement 'ShelXL (Sheldrick, 2015)'
_computing_structure_solution 'ShelXS-1997 (Sheldrick, 2008)'
_diffrn_ambient_temperature 100
_diffrn_measured_fraction_theta_full 1.000
_diffrn_measured_fraction_theta_max 0.995
_diffrn_measurement_device 'CCD area detector'
_diffrn_measurement_device_type 'Bruker APEXII'
_diffrn_measurement_method '\w and \f scans'
_diffrn_radiation_monochromator graphite
_diffrn_radiation_type MoK\a
_diffrn_radiation_wavelength 0.71073
_diffrn_reflns_av_R_equivalents 0.0340
_diffrn_reflns_av_unetI/netI 0.0243
_diffrn_reflns_Laue_measured_fraction_full 1.000
_diffrn_reflns_Laue_measured_fraction_max 0.995
_diffrn_reflns_limit_h_max 12
_diffrn_reflns_limit_h_min -12
_diffrn_reflns_limit_k_max 10
_diffrn_reflns_limit_k_min -10
_diffrn_reflns_limit_l_max 15
_diffrn_reflns_limit_l_min -15
_diffrn_reflns_number 20557
_diffrn_reflns_point_group_measured_fraction_full 0.999
_diffrn_reflns_point_group_measured_fraction_max 0.991
_diffrn_reflns_theta_full 25.242
_diffrn_reflns_theta_max 27.601
_diffrn_reflns_theta_min 1.677
_diffrn_source 'sealed tube'
_exptl_absorpt_coefficient_mu 0.071
_exptl_absorpt_correction_T_max 0.7456
_exptl_absorpt_correction_T_min 0.6938
_exptl_absorpt_correction_type multi-scan
_exptl_absorpt_process_details 'SADABS v2014/4'
_exptl_crystal_colour 'light green'
_exptl_crystal_density_diffrn 1.238
_exptl_crystal_description plank
_exptl_crystal_F_000 366
_exptl_crystal_size_max 0.42
_exptl_crystal_size_mid 0.12
_exptl_crystal_size_min 0.10
_refine_diff_density_max 0.233
_refine_diff_density_min -0.206
_refine_diff_density_rms 0.033
_refine_ls_goodness_of_fit_ref 1.061
_refine_ls_hydrogen_treatment constr
_refine_ls_matrix_type full
_refine_ls_number_parameters 244
_refine_ls_number_reflns 4266
_refine_ls_number_restraints 1
_refine_ls_restrained_S_all 1.061
_refine_ls_R_factor_all 0.0337
_refine_ls_R_factor_gt 0.0310
_refine_ls_shift/su_max 0.000
_refine_ls_shift/su_mean 0.000
_refine_ls_structure_factor_coef Fsqd
_refine_ls_weighting_details 'w=1/[\s^2^(Fo^2^)+(0.0403P)^2^+0.1485P] where P=(Fo^2^+2Fc^2^)/3'
_refine_ls_weighting_scheme calc
_refine_ls_wR_factor_gt 0.0761
_refine_ls_wR_factor_ref 0.0775
_reflns_Friedel_coverage 0.856
_reflns_Friedel_fraction_full 0.998
_reflns_Friedel_fraction_max 0.987
_reflns_number_gt 4039
_reflns_number_total 4266
_reflns_threshold_expression 'I > 2\s(I)'
_cod_data_source_file d0sc04822d3.cif
_cod_data_source_block 6241
_cod_depositor_comments 'Adding full bibliography for 1560274--1560278.cif.'
_cod_database_code 1560277
_shelx_shelxl_version_number 2018/3
_shelx_estimated_absorpt_t_max 0.993
_shelx_estimated_absorpt_t_min 0.971

loop_
_space_group_symop_operation_xyz
'x, y, z'
'-x, y+1/2, -z'

loop_
_atom_site_label
_atom_site_type_symbol
_atom_site_fract_x
_atom_site_fract_y
_atom_site_fract_z
_atom_site_U_iso_or_equiv
_atom_site_adp_type
_atom_site_occupancy
_atom_site_site_symmetry_order
_atom_site_calc_flag
_atom_site_refinement_flags_posn
_atom_site_refinement_flags_adp
_atom_site_refinement_flags_occupancy
_atom_site_disorder_assembly
_atom_site_disorder_group
N1 N 0.61791(14) 0.36137(19) 0.31885(11) 0.0170(3) Uani 1 1 d . . . . .
C1 C 0.71268(16) 0.4008(2) 0.40117(13) 0.0161(3) Uani 1 1 d . . . . .
C2 C 0.66312(16) 0.4027(2) 0.51076(13) 0.0164(3) Uani 1 1 d . . . . .
C3 C 0.54885(17) 0.3033(3) 0.52990(14) 0.0217(4) Uani 1 1 d . . . . .
H3 H 0.507132 0.231924 0.472903 0.026 Uiso 1 1 calc R . . . .
C4 C 0.49610(19) 0.3081(3) 0.63089(15) 0.0264(4) Uani 1 1 d . . . . .
H4 H 0.419502 0.238805 0.642847 0.032 Uiso 1 1 calc R . . . .
C5 C 0.55458(19) 0.4135(3) 0.71466(14) 0.0250(4) Uani 1 1 d . . . . .
H5 H 0.517569 0.417493 0.783496 0.030 Uiso 1 1 calc R . . . .
C6 C 0.66751(17) 0.5129(2) 0.69719(14) 0.0214(4) Uani 1 1 d . . . . .
H6 H 0.707593 0.585563 0.754203 0.026 Uiso 1 1 calc R . . . .
C7 C 0.72222(17) 0.5068(2) 0.59669(13) 0.0177(3) Uani 1 1 d . . . . .
H7 H 0.800478 0.573842 0.586075 0.021 Uiso 1 1 calc R . . . .
C8 C 0.85538(16) 0.4521(2) 0.38788(13) 0.0161(3) Uani 1 1 d . . . . .
C9 C 0.96377(16) 0.3928(2) 0.46186(13) 0.0184(3) Uani 1 1 d . . . . .
H9 H 0.945445 0.324031 0.523009 0.022 Uiso 1 1 calc R . . . .
C10 C 1.09772(17) 0.4341(2) 0.44617(14) 0.0226(4) Uani 1 1 d . . . . .
H10 H 1.170182 0.392675 0.496587 0.027 Uiso 1 1 calc R . . . .
C11 C 1.12678(18) 0.5349(3) 0.35792(15) 0.0252(4) Uani 1 1 d . . . . .
H11 H 1.218596 0.561638 0.347223 0.030 Uiso 1 1 calc R . . . .
C12 C 1.02040(19) 0.5963(2) 0.28536(15) 0.0234(4) Uani 1 1 d . . . . .
H12 H 1.039501 0.666528 0.225078 0.028 Uiso 1 1 calc R . . . .
C13 C 0.88632(18) 0.5561(2) 0.30007(14) 0.0190(3) Uani 1 1 d . . . . .
H13 H 0.814479 0.599701 0.249898 0.023 Uiso 1 1 calc R . . . .
C14 C 0.63463(15) 0.3092(2) 0.21731(13) 0.0158(3) Uani 1 1 d . . . . .
C15 C 0.51172(15) 0.3140(2) 0.13783(12) 0.0152(3) Uani 1 1 d . . . . .
C16 C 0.39721(16) 0.4092(2) 0.16242(13) 0.0173(3) Uani 1 1 d . . . . .
H16 H 0.400208 0.471058 0.229761 0.021 Uiso 1 1 calc R . . . .
C17 C 0.28041(17) 0.4136(2) 0.08955(14) 0.0202(3) Uani 1 1 d . . . . .
H17 H 0.203200 0.476696 0.107738 0.024 Uiso 1 1 calc R . . . .
C18 C 0.27507(16) 0.3261(2) -0.01039(13) 0.0197(4) Uani 1 1 d . . . . .
H18 H 0.195626 0.332425 -0.061317 0.024 Uiso 1 1 calc R . . . .
C19 C 0.38646(17) 0.2299(2) -0.03505(14) 0.0192(3) Uani 1 1 d . . . . .
H19 H 0.382739 0.168750 -0.102700 0.023 Uiso 1 1 calc R . . . .
C20 C 0.50350(16) 0.2222(2) 0.03855(13) 0.0176(3) Uani 1 1 d . . . . .
H20 H 0.578618 0.154033 0.021448 0.021 Uiso 1 1 calc R . . . .
C21 C 0.76304(16) 0.2358(2) 0.18399(13) 0.0164(3) Uani 1 1 d . . . . .
C22 C 0.81420(17) 0.2881(2) 0.08646(13) 0.0185(3) Uani 1 1 d . . . . .
H22 H 0.764030 0.367676 0.039075 0.022 Uiso 1 1 calc R . . . .
C23 C 0.93782(17) 0.2245(3) 0.05854(14) 0.0217(4) Uani 1 1 d . . . . .
H23 H 0.971854 0.260917 -0.007752 0.026 Uiso 1 1 calc R . . . .
C24 C 1.01177(17) 0.1082(3) 0.12696(15) 0.0241(4) Uani 1 1 d . . . . .
H24 H 1.096471 0.065178 0.107783 0.029 Uiso 1 1 calc R . . . .
C25 C 0.96161(18) 0.0547(2) 0.22367(15) 0.0228(4) Uani 1 1 d . . . . .
H25 H 1.011990 -0.025311 0.270603 0.027 Uiso 1 1 calc R . . . .
C26 C 0.83771(18) 0.1180(2) 0.25194(14) 0.0194(3) Uani 1 1 d . . . . .
H26 H 0.803783 0.080580 0.318063 0.023 Uiso 1 1 calc R . . . .

loop_
_atom_site_aniso_label
_atom_site_aniso_U_11
_atom_site_aniso_U_22
_atom_site_aniso_U_33
_atom_site_aniso_U_23
_atom_site_aniso_U_13
_atom_site_aniso_U_12
N1 0.0148(6) 0.0201(7) 0.0157(6) 0.0003(5) -0.0001(5) 0.0004(5)
C1 0.0167(7) 0.0149(8) 0.0164(7) 0.0008(6) 0.0006(6) 0.0016(6)
C2 0.0157(7) 0.0164(8) 0.0168(7) 0.0015(6) -0.0005(6) 0.0020(6)
C3 0.0218(8) 0.0235(9) 0.0196(8) -0.0037(7) 0.0008(6) -0.0056(7)
C4 0.0259(9) 0.0291(10) 0.0251(9) -0.0002(8) 0.0069(7) -0.0095(8)
C5 0.0275(9) 0.0314(10) 0.0170(8) -0.0019(8) 0.0063(7) 0.0000(8)
C6 0.0201(8) 0.0248(9) 0.0186(8) -0.0048(7) -0.0022(6) 0.0021(7)
C7 0.0155(7) 0.0184(8) 0.0189(8) -0.0005(7) -0.0005(6) 0.0015(6)
C8 0.0161(7) 0.0162(8) 0.0161(7) -0.0034(6) 0.0019(6) -0.0004(6)
C9 0.0195(8) 0.0177(8) 0.0177(7) -0.0024(7) 0.0009(6) 0.0009(7)
C10 0.0167(8) 0.0251(10) 0.0254(8) -0.0084(7) -0.0013(6) 0.0024(7)
C11 0.0184(8) 0.0271(10) 0.0315(9) -0.0134(8) 0.0098(7) -0.0055(7)
C12 0.0302(9) 0.0196(9) 0.0219(8) -0.0054(7) 0.0105(7) -0.0050(8)
C13 0.0229(8) 0.0164(8) 0.0178(8) -0.0016(6) 0.0020(6) 0.0003(7)
C14 0.0135(7) 0.0170(8) 0.0166(7) 0.0019(7) -0.0001(6) -0.0007(6)
C15 0.0133(7) 0.0164(8) 0.0159(7) 0.0035(6) 0.0014(5) -0.0001(6)
C16 0.0169(7) 0.0202(8) 0.0151(7) 0.0005(7) 0.0023(6) 0.0001(7)
C17 0.0139(7) 0.0247(9) 0.0224(8) 0.0048(7) 0.0041(6) 0.0038(7)
C18 0.0131(7) 0.0250(9) 0.0201(8) 0.0053(7) -0.0025(6) -0.0014(7)
C19 0.0187(8) 0.0214(8) 0.0168(7) -0.0011(7) -0.0010(6) -0.0021(7)
C20 0.0148(7) 0.0187(8) 0.0191(8) 0.0000(7) 0.0009(6) 0.0007(6)
C21 0.0134(7) 0.0176(8) 0.0175(7) -0.0035(7) -0.0014(6) -0.0004(6)
C22 0.0165(8) 0.0205(8) 0.0181(7) -0.0012(7) -0.0004(6) -0.0009(6)
C23 0.0161(8) 0.0268(9) 0.0224(8) -0.0054(8) 0.0030(6) -0.0042(7)
C24 0.0124(7) 0.0270(9) 0.0322(10) -0.0121(8) -0.0006(7) 0.0020(7)
C25 0.0184(8) 0.0197(9) 0.0282(9) -0.0047(7) -0.0082(7) 0.0043(7)
C26 0.0210(8) 0.0175(8) 0.0189(8) -0.0019(6) -0.0025(6) -0.0005(7)

loop_
_atom_type_symbol
_atom_type_description
_atom_type_scat_dispersion_real
_atom_type_scat_dispersion_imag
_atom_type_scat_source
C C 0.0033 0.0016 'International Tables Vol C Tables 4.2.6.8 and 6.1.1.4'
H H 0.0000 0.0000 'International Tables Vol C Tables 4.2.6.8 and 6.1.1.4'
N N 0.0061 0.0033 'International Tables Vol C Tables 4.2.6.8 and 6.1.1.4'

loop_
_geom_angle_atom_site_label_1
_geom_angle_atom_site_label_2
_geom_angle_atom_site_label_3
_geom_angle
_geom_angle_site_symmetry_1
_geom_angle_site_symmetry_3
_geom_angle_publ_flag
C14 N1 C1 128.87(14) . . ?
N1 C1 C2 114.55(14) . . ?
N1 C1 C8 125.17(14) . . ?
C2 C1 C8 120.14(14) . . ?
C3 C2 C1 119.48(14) . . ?
C7 C2 C1 122.36(15) . . ?
C7 C2 C3 118.10(14) . . ?
C2 C3 H3 119.6 . . ?
C4 C3 C2 120.86(16) . . ?
C4 C3 H3 119.6 . . ?
C3 C4 H4 119.8 . . ?
C3 C4 C5 120.38(17) . . ?
C5 C4 H4 119.8 . . ?
C4 C5 H5 120.2 . . ?
C4 C5 C6 119.58(16) . . ?
C6 C5 H5 120.2 . . ?
C5 C6 H6 119.8 . . ?
C5 C6 C7 120.34(16) . . ?
C7 C6 H6 119.8 . . ?
C2 C7 H7 119.6 . . ?
C6 C7 C2 120.72(16) . . ?
C6 C7 H7 119.6 . . ?
C9 C8 C1 120.52(15) . . ?
C13 C8 C1 121.35(15) . . ?
C13 C8 C9 118.10(15) . . ?
C8 C9 H9 119.8 . . ?
C10 C9 C8 120.41(16) . . ?
C10 C9 H9 119.8 . . ?
C9 C10 H10 119.6 . . ?
C11 C10 C9 120.78(16) . . ?
C11 C10 H10 119.6 . . ?
C10 C11 H11 120.4 . . ?
C10 C11 C12 119.26(16) . . ?
C12 C11 H11 120.4 . . ?
C11 C12 H12 119.7 . . ?
C11 C12 C13 120.53(17) . . ?
C13 C12 H12 119.7 . . ?
C8 C13 H13 119.6 . . ?
C12 C13 C8 120.89(16) . . ?
C12 C13 H13 119.6 . . ?
N1 C14 C15 115.75(14) . . ?
N1 C14 C21 124.27(14) . . ?
C15 C14 C21 119.78(13) . . ?
C16 C15 C14 119.76(14) . . ?
C20 C15 C14 121.85(14) . . ?
C20 C15 C16 118.36(14) . . ?
C15 C16 H16 119.7 . . ?
C17 C16 C15 120.61(15) . . ?
C17 C16 H16 119.7 . . ?
C16 C17 H17 119.8 . . ?
C16 C17 C18 120.46(16) . . ?
C18 C17 H17 119.8 . . ?
C17 C18 H18 120.2 . . ?
C19 C18 C17 119.55(14) . . ?
C19 C18 H18 120.2 . . ?
C18 C19 H19 119.8 . . ?
C18 C19 C20 120.41(16) . . ?
C20 C19 H19 119.8 . . ?
C15 C20 H20 119.7 . . ?
C19 C20 C15 120.56(15) . . ?
C19 C20 H20 119.7 . . ?
C22 C21 C14 120.88(15) . . ?
C26 C21 C14 120.19(15) . . ?
C26 C21 C22 118.88(15) . . ?
C21 C22 H22 119.8 . . ?
C23 C22 C21 120.42(16) . . ?
C23 C22 H22 119.8 . . ?
C22 C23 H23 119.9 . . ?
C24 C23 C22 120.28(17) . . ?
C24 C23 H23 119.9 . . ?
C23 C24 H24 120.1 . . ?
C23 C24 C25 119.78(16) . . ?
C25 C24 H24 120.1 . . ?
C24 C25 H25 119.9 . . ?
C24 C25 C26 120.14(16) . . ?
C26 C25 H25 119.9 . . ?
C21 C26 H26 119.8 . . ?
C25 C26 C21 120.49(16) . . ?
C25 C26 H26 119.8 . . ?

loop_
_geom_bond_atom_site_label_1
_geom_bond_atom_site_label_2
_geom_bond_distance
_geom_bond_site_symmetry_2
_geom_bond_publ_flag
N1 C1 1.336(2) . ?
N1 C14 1.330(2) . ?
C1 C2 1.470(2) . ?
C1 C8 1.486(2) . ?
C2 C3 1.404(2) . ?
C2 C7 1.403(2) . ?
C3 H3 0.9500 . ?
C3 C4 1.386(2) . ?
C4 H4 0.9500 . ?
C4 C5 1.388(3) . ?
C5 H5 0.9500 . ?
C5 C6 1.389(3) . ?
C6 H6 0.9500 . ?
C6 C7 1.390(2) . ?
C7 H7 0.9500 . ?
C8 C9 1.404(2) . ?
C8 C13 1.400(2) . ?
C9 H9 0.9500 . ?
C9 C10 1.390(2) . ?
C10 H10 0.9500 . ?
C10 C11 1.385(3) . ?
C11 H11 0.9500 . ?
C11 C12 1.386(3) . ?
C12 H12 0.9500 . ?
C12 C13 1.387(3) . ?
C13 H13 0.9500 . ?
C14 C15 1.473(2) . ?
C14 C21 1.482(2) . ?
C15 C16 1.406(2) . ?
C15 C20 1.402(2) . ?
C16 H16 0.9500 . ?
C16 C17 1.381(2) . ?
C17 H17 0.9500 . ?
C17 C18 1.393(2) . ?
C18 H18 0.9500 . ?
C18 C19 1.386(2) . ?
C19 H19 0.9500 . ?
C19 C20 1.389(2) . ?
C20 H20 0.9500 . ?
C21 C22 1.400(2) . ?
C21 C26 1.394(2) . ?
C22 H22 0.9500 . ?
C22 C23 1.388(2) . ?
C23 H23 0.9500 . ?
C23 C24 1.386(3) . ?
C24 H24 0.9500 . ?
C24 C25 1.389(3) . ?
C25 H25 0.9500 . ?
C25 C26 1.392(2) . ?
C26 H26 0.9500 . ?
